data_7201240
loop_
_publ_author_name
'Fletcher, Andrew E.D.'
'Hyatt, Jonathan D.'
'Ok, Kang Min'
'O'Hare, Dermot'

_publ_section_title
;
 Catalytic dechlorination of polychlorinated biphenyls (PCBs) using
 amine functionalised titanocenes
;
_journal_issue 9
_journal_name_full 'Green Chemistry'
_journal_page_first 1343
_journal_paper_doi 10.1039/b906311k
_journal_volume 11
_journal_year 2009
_chemical_formula_sum 'C11 H17 Cl2 N Ti'
_chemical_formula_weight 282.06
_chemical_name_common N/A
_space_group_IT_number 11
_symmetry_cell_setting monoclinic
_symmetry_Int_Tables_number 11
_symmetry_space_group_name_Hall '-P 2yb'
_symmetry_space_group_name_H-M 'P 1 21/m 1'
_atom_sites_solution_hydrogens geom
_atom_sites_solution_primary direct
_atom_sites_solution_secondary difmap
_audit_conform_dict_location ftp://ftp.iucr.org/pub/cif_core.dic
_audit_conform_dict_name cif_core.dic
_audit_conform_dict_version 2.3
_audit_creation_date 2007-03-30T09:57:22-00:00
_audit_creation_method 'WinGX routine CIF_UPDATE'
_cell_angle_alpha 90
_cell_angle_beta 102.70(3)
_cell_angle_gamma 90
_cell_formula_units_Z 2
_cell_length_a 7.3084(15)
_cell_length_b 10.576(2)
_cell_length_c 8.5363(17)
_cell_measurement_temperature 150.0(2)
_cell_volume 643.7(2)
_computing_structure_refinement 'SHELXL-97 (Sheldrick, 1997)'
_diffrn_ambient_temperature 150.0(2)
_diffrn_measured_fraction_theta_full 0.986
_diffrn_measured_fraction_theta_max 0.986
_diffrn_radiation_monochromator graphite
_diffrn_radiation_type MoK\a
_diffrn_radiation_wavelength 0.71073
_diffrn_reflns_av_R_equivalents 0.018
_diffrn_reflns_av_unetI/netI 0.026
_diffrn_reflns_limit_h_max 9
_diffrn_reflns_limit_h_min -9
_diffrn_reflns_limit_k_max 12
_diffrn_reflns_limit_k_min -13
_diffrn_reflns_limit_l_max 11
_diffrn_reflns_limit_l_min -11
_diffrn_reflns_number 2695
_diffrn_reflns_theta_full 27.5
_diffrn_reflns_theta_max 27.5
_diffrn_reflns_theta_min 6.02
_exptl_absorpt_coefficient_mu 1.048
_exptl_absorpt_correction_type none
_exptl_crystal_colour Red
_exptl_crystal_density_diffrn 1.455
_exptl_crystal_density_method 'not measured'
_exptl_crystal_description Prism
_exptl_crystal_F_000 292
_exptl_crystal_recrystallization_method toluene
_exptl_crystal_size_max 0.26
_exptl_crystal_size_mid 0.08
_exptl_crystal_size_min 0.06
_refine_diff_density_max 0.346
_refine_diff_density_min -0.407
_refine_diff_density_rms 0.062
_refine_ls_extinction_coef 0.010(7)
_refine_ls_extinction_expression Fc^*^=kFc[1+0.001xFc^2^\l^3^/sin(2\q)]^-1/4^
_refine_ls_extinction_method SHELXL
_refine_ls_goodness_of_fit_ref 1.074
_refine_ls_hydrogen_treatment mixed
_refine_ls_matrix_type full
_refine_ls_number_parameters 89
_refine_ls_number_reflns 1534
_refine_ls_number_restraints 0
_refine_ls_restrained_S_all 1.074
_refine_ls_R_factor_all 0.0477
_refine_ls_R_factor_gt 0.0393
_refine_ls_shift/su_max 0
_refine_ls_shift/su_mean 0
_refine_ls_structure_factor_coef Fsqd
_refine_ls_weighting_details 'calc w=1/[\s^2^(Fo^2^)+(0.0451P)^2^+0.5743P] where P=(Fo^2^+2Fc^2^)/3'
_refine_ls_weighting_scheme calc
_refine_ls_wR_factor_gt 0.0975
_refine_ls_wR_factor_ref 0.1042
_reflns_number_gt 1307
_reflns_number_total 1534
_reflns_threshold_expression >3\(I)
_cod_data_source_file b906311k.txt
_cod_data_source_block jh2
_cod_original_sg_symbol_H-M 'P 21/m'
_cod_database_code 7201240

loop_
_symmetry_equiv_pos_as_xyz
'x, y, z'
'-x, y+1/2, -z'
'-x, -y, -z'
'x, -y-1/2, z'

loop_
_atom_site_label
_atom_site_type_symbol
_atom_site_fract_x
_atom_site_fract_y
_atom_site_fract_z
_atom_site_U_iso_or_equiv
_atom_site_adp_type
_atom_site_occupancy
_atom_site_symmetry_multiplicity
_atom_site_calc_flag
_atom_site_refinement_flags
_atom_site_disorder_assembly
_atom_site_disorder_group
Ti1 Ti 0.34095(7) 0.25 0.09680(6) 0.0287(2) Uani 1 2 d S . .
Cl1 Cl 0.20053(9) 0.07815(6) 0.18305(9) 0.0502(2) Uani 1 1 d . . .
N1 N 0.5983(4) 0.25 0.2025(3) 0.0428(7) Uani 1 2 d S . .
C1 C 0.1970(3) 0.1837(2) -0.1654(3) 0.0414(6) Uani 1 1 d . . .
H1 H 0.089 0.1307 -0.1845 0.05 Uiso 1 1 calc R . .
C2 C 0.3851(3) 0.1430(2) -0.1320(3) 0.0365(5) Uani 1 1 d . . .
H2 H 0.4246 0.061 -0.1252 0.044 Uiso 1 1 calc R . .
C3 C 0.5018(4) 0.25 -0.1110(4) 0.0331(7) Uani 1 2 d S . .
C4 C 0.7089(4) 0.25 -0.0451(4) 0.0506(10) Uani 1 2 d S . .
H4A H 0.7686 0.1936 -0.1084 0.061 Uiso 0.5 1 calc PR . .
H4B H 0.7579 0.3344 -0.053 0.061 Uiso 0.5 1 calc PR . .
C5 C 0.7529(5) 0.2103(4) 0.1186(5) 0.0303(9) Uani 0.5 1 d P . -1
H5A H 0.8709 0.2477 0.1731 0.036 Uiso 1 2 calc SR . -1
H5B H 0.7668 0.1191 0.1236 0.036 Uiso 0.5 1 calc PR . -1
C6 C 0.6678(5) 0.25 0.3830(4) 0.0479(9) Uani 1 2 d S . .
C7 C 0.7857(5) 0.1323(3) 0.4331(4) 0.0653(9) Uani 1 1 d . . .
H7A H 0.893 0.1339 0.386 0.098 Uiso 1 1 calc R . .
H7B H 0.712 0.0584 0.397 0.098 Uiso 1 1 calc R . .
H7C H 0.826 0.1304 0.548 0.098 Uiso 1 1 calc R . .
C8 C 0.5056(7) 0.25 0.4672(5) 0.113(3) Uani 1 2 d S . .
H8A H 0.446 0.323 0.450 0.169 Uiso 0.5 1 calc PR . .
H8B H 0.549 0.239 0.571 0.169 Uiso 0.5 1 calc PR . .
H8C H 0.428 0.188 0.429 0.169 Uiso 0.5 1 calc PR . .

loop_
_atom_site_aniso_label
_atom_site_aniso_U_11
_atom_site_aniso_U_22
_atom_site_aniso_U_33
_atom_site_aniso_U_23
_atom_site_aniso_U_13
_atom_site_aniso_U_12
Ti1 0.0212(3) 0.0329(3) 0.0330(3) 0 0.0079(2) 0
Cl1 0.0510(4) 0.0404(4) 0.0658(5) 0.0131(3) 0.0274(3) 0.0002(3)
N1 0.0236(12) 0.080(2) 0.0262(13) 0 0.0080(10) 0
C1 0.0370(11) 0.0456(13) 0.0369(12) -0.0042(10) -0.0021(9) -0.0109(10)
C2 0.0458(12) 0.0306(11) 0.0323(11) -0.0037(9) 0.0068(9) 0.0029(10)
C3 0.0305(14) 0.0444(17) 0.0261(14) 0 0.0098(11) 0
C4 0.0241(15) 0.092(3) 0.0388(18) 0 0.0132(13) 0
C5 0.0209(16) 0.035(2) 0.035(2) 0.0000(15) 0.0067(15) 0.0000(13)
C6 0.0360(17) 0.080(3) 0.0253(15) 0 0.0023(13) 0
C7 0.089(2) 0.0598(18) 0.0404(14) 0.0057(14) -0.0001(15) -0.0041(17)
C8 0.056(3) 0.258(11) 0.029(2) 0 0.018(2) 0

loop_
_atom_type_symbol
_atom_type_description
_atom_type_scat_dispersion_real
_atom_type_scat_dispersion_imag
_atom_type_scat_source
C C 0.0033 0.0016 'International Tables Vol C Tables 4.2.6.8 and 6.1.1.4'
H H 0 0 'International Tables Vol C Tables 4.2.6.8 and 6.1.1.4'
N N 0.0061 0.0033 'International Tables Vol C Tables 4.2.6.8 and 6.1.1.4'
Cl Cl 0.1484 0.1585 'International Tables Vol C Tables 4.2.6.8 and 6.1.1.4'
Ti Ti 0.2776 0.4457 'International Tables Vol C Tables 4.2.6.8 and 6.1.1.4'

loop_
_geom_angle_atom_site_label_1
_geom_angle_atom_site_label_2
_geom_angle_atom_site_label_3
_geom_angle
_geom_angle_site_symmetry_1
_geom_angle_site_symmetry_3
_geom_angle_publ_flag
N1 Ti1 Cl1 108.35(5) . 4_565 ?
N1 Ti1 Cl1 108.35(5) . . ?
Cl1 Ti1 Cl1 105.25(4) 4_565 . ?
N1 Ti1 C3 75.47(11) . . ?
Cl1 Ti1 C3 125.55(3) 4_565 . ?
Cl1 Ti1 C3 125.55(3) . . ?
N1 Ti1 C2 95.31(9) . . ?
Cl1 Ti1 C2 143.80(7) 4_565 . ?
Cl1 Ti1 C2 92.19(7) . . ?
C3 Ti1 C2 34.99(7) . . ?
N1 Ti1 C2 95.31(9) . 4_565 ?
Cl1 Ti1 C2 92.19(7) 4_565 4_565 ?
Cl1 Ti1 C2 143.80(7) . 4_565 ?
C3 Ti1 C2 34.99(7) . 4_565 ?
C2 Ti1 C2 57.85(12) . 4_565 ?
N1 Ti1 C1 129.70(10) . . ?
Cl1 Ti1 C1 113.78(7) 4_565 . ?
Cl1 Ti1 C1 86.06(7) . . ?
C3 Ti1 C1 58.21(9) . . ?
C2 Ti1 C1 34.87(8) . . ?
C2 Ti1 C1 57.78(9) 4_565 . ?
N1 Ti1 C1 129.70(10) . 4_565 ?
Cl1 Ti1 C1 86.06(7) 4_565 4_565 ?
Cl1 Ti1 C1 113.78(7) . 4_565 ?
C3 Ti1 C1 58.21(9) . 4_565 ?
C2 Ti1 C1 57.78(9) . 4_565 ?
C2 Ti1 C1 34.87(8) 4_565 4_565 ?
C1 Ti1 C1 34.55(13) . 4_565 ?
C6 N1 C5 111.2(3) . . ?
C6 N1 C5 111.2(3) . 4_565 ?
C5 N1 C5 32.0(3) . 4_565 ?
C6 N1 Ti1 124.0(2) . . ?
C5 N1 Ti1 122.4(2) . . ?
C5 N1 Ti1 122.4(2) 4_565 . ?
C1 C1 C2 107.82(14) 4_565 . ?
C1 C1 Ti1 72.73(6) 4_565 . ?
C2 C1 Ti1 71.79(13) . . ?
C3 C2 C1 108.5(2) . . ?
C3 C2 Ti1 72.24(15) . . ?
C1 C2 Ti1 73.35(14) . . ?
C2 C3 C2 107.3(3) 4_565 . ?
C2 C3 C4 125.76(14) 4_565 . ?
C2 C3 C4 125.76(14) . . ?
C2 C3 Ti1 72.77(15) 4_565 . ?
C2 C3 Ti1 72.77(15) . . ?
C4 C3 Ti1 110.6(2) . . ?
C5 C4 C5 34.3(3) 4_565 . ?
C5 C4 C3 111.1(3) 4_565 . ?
C5 C4 C3 111.1(3) . . ?
C4 C5 N1 110.4(3) . . ?
N1 C6 C8 111.1(3) . . ?
N1 C6 C7 109.2(2) . 4_565 ?
C8 C6 C7 108.7(2) . 4_565 ?
N1 C6 C7 109.2(2) . . ?
C8 C6 C7 108.7(2) . . ?
C7 C6 C7 109.9(3) 4_565 . ?

loop_
_geom_bond_atom_site_label_1
_geom_bond_atom_site_label_2
_geom_bond_distance
_geom_bond_site_symmetry_2
_geom_bond_publ_flag
Ti1 N1 1.899(3) . ?
Ti1 Cl1 2.2871(8) 4_565 ?
Ti1 Cl1 2.2871(8) . ?
Ti1 C3 2.334(3) . ?
Ti1 C2 2.340(2) . ?
Ti1 C2 2.340(2) 4_565 ?
Ti1 C1 2.360(2) . ?
Ti1 C1 2.360(2) 4_565 ?
N1 C6 1.513(4) . ?
N1 C5 1.524(5) . ?
N1 C5 1.524(5) 4_565 ?
C1 C1 1.402(5) 4_565 ?
C1 C2 1.409(3) . ?
C2 C3 1.405(3) . ?
C3 C2 1.405(3) 4_565 ?
C3 C4 1.494(4) . ?
C4 C5 1.426(5) 4_565 ?
C4 C5 1.426(5) . ?
C6 C8 1.516(6) . ?
C6 C7 1.520(4) 4_565 ?
C6 C7 1.520(4) . ?
